data_1517349
loop_
_publ_author_name
'Brissos, Rosa F.'
'Torrents, Ester'
'Mariana Dos Santos Mello, Francyelli'
'Carvalho Pires, Wanessa'
'de Paula Silveira-Lacerda, Elis\^angela'
'Caballero, Ana B.'
'Caubet, Amparo'
'Massera, Chiara'
'Roubeau, Olivier'
'Teat, Simon J.'
'Gamez, Patrick'

_publ_section_title
;
 Highly cytotoxic DNA-interacting copper(ii) coordination compounds.
;
_journal_issue 10
_journal_name_full 'Metallomics : integrated biometal science'
_journal_page_first 1853
_journal_page_last 1868
_journal_paper_doi 10.1039/c4mt00152d
_journal_volume 6
_journal_year 2014
_chemical_formula_moiety '(C88 H84 Cu8 N28 O21), 3(NO3), (C H3 O), 0.5(O2), 7(O)'
_chemical_formula_sum 'C93 H125 Cu8 N31 O43'
_chemical_formula_weight 2873.56
_chemical_name_systematic
; 
 ? 
;
_space_group_IT_number 2
_symmetry_cell_setting triclinic
_symmetry_space_group_name_Hall '-P 1'
_symmetry_space_group_name_H-M 'P -1'
_atom_sites_solution_hydrogens geom
_atom_sites_solution_primary direct
_atom_sites_solution_secondary difmap
_audit_creation_method SHELXL-97
_cell_angle_alpha 76.0760(10)
_cell_angle_beta 87.3960(10)
_cell_angle_gamma 68.3660(10)
_cell_formula_units_Z 2
_cell_length_a 15.8661(5)
_cell_length_b 15.9224(5)
_cell_length_c 26.4434(9)
_cell_measurement_reflns_used 2912
_cell_measurement_temperature 190(2)
_cell_measurement_theta_max 31.88
_cell_measurement_theta_min 0.79
_cell_volume 6020.3(3)
_computing_cell_refinement 'APEX-II (2008)'
_computing_data_collection 'APEX-II (2008)'
_computing_data_reduction 'SAINT (2008)'
_computing_structure_refinement 'SHELXL-97 (Sheldrick, 1997)'
_computing_structure_solution 'SIR97 (Giacovazzo and co., 1999)'
_diffrn_ambient_temperature 190(2)
_diffrn_measured_fraction_theta_full 0.997
_diffrn_measured_fraction_theta_max 0.933
_diffrn_measurement_device_type 'Bruker APEX-II CCD area-detector'
_diffrn_measurement_method omega-scan
_diffrn_radiation_monochromator graphite
_diffrn_radiation_source 'fine-focus sealed tube'
_diffrn_radiation_type MoK\a
_diffrn_radiation_wavelength 0.71073
_diffrn_reflns_av_R_equivalents 0.0330
_diffrn_reflns_av_sigmaI/netI 0.0466
_diffrn_reflns_limit_h_max 23
_diffrn_reflns_limit_h_min -23
_diffrn_reflns_limit_k_max 23
_diffrn_reflns_limit_k_min -23
_diffrn_reflns_limit_l_max 38
_diffrn_reflns_limit_l_min -38
_diffrn_reflns_number 100899
_diffrn_reflns_theta_full 29.00
_diffrn_reflns_theta_max 31.88
_diffrn_reflns_theta_min 1.42
_diffrn_standards_decay_% 0
_diffrn_standards_interval_count 0
_diffrn_standards_interval_time 0
_diffrn_standards_number 0
_exptl_absorpt_coefficient_mu 1.481
_exptl_absorpt_correction_T_max 0.7463
_exptl_absorpt_correction_T_min 0.6256
_exptl_absorpt_correction_type multi-scan
_exptl_absorpt_process_details 'Bruker Apex-II SADABS'
_exptl_crystal_colour green
_exptl_crystal_density_diffrn 1.585
_exptl_crystal_density_method 'not measured'
_exptl_crystal_description prismatic
_exptl_crystal_F_000 2952
_exptl_crystal_size_max 0.20
_exptl_crystal_size_mid 0.10
_exptl_crystal_size_min 0.08
_refine_diff_density_max 1.503
_refine_diff_density_min -0.770
_refine_diff_density_rms 0.091
_refine_ls_extinction_method none
_refine_ls_goodness_of_fit_ref 1.028
_refine_ls_hydrogen_treatment constr
_refine_ls_matrix_type full
_refine_ls_number_parameters 1537
_refine_ls_number_reflns 38648
_refine_ls_number_restraints 0
_refine_ls_restrained_S_all 1.028
_refine_ls_R_factor_all 0.0652
_refine_ls_R_factor_gt 0.0445
_refine_ls_shift/su_max 0.003
_refine_ls_shift/su_mean 0.000
_refine_ls_structure_factor_coef Fsqd
_refine_ls_weighting_details 'calc w=1/[\s^2^(Fo^2^)+(0.0829P)^2^+0.0000P] where P=(Fo^2^+2Fc^2^)/3'
_refine_ls_weighting_scheme calc
_refine_ls_wR_factor_gt 0.1316
_refine_ls_wR_factor_ref 0.1400
_reflns_number_gt 27862
_reflns_number_total 38648
_reflns_threshold_expression >2sigma(I)
_cod_data_source_file c4mt00152d1.cif
_cod_data_source_block ll3
_cod_depositor_comments 'Adding full bibliography for 1517344--1517349.cif.'
_cod_original_sg_symbol_H-M P-1
_cod_database_code 1517349

loop_
_symmetry_equiv_pos_as_xyz
'x, y, z'
'-x, -y, -z'

loop_
_atom_site_label
_atom_site_type_symbol
_atom_site_fract_x
_atom_site_fract_y
_atom_site_fract_z
_atom_site_U_iso_or_equiv
_atom_site_adp_type
_atom_site_occupancy
_atom_site_symmetry_multiplicity
_atom_site_calc_flag
_atom_site_refinement_flags
Cu1A Cu 1.135344(19) -0.086484(19) 0.726350(10) 0.02507(6) Uani 1 1 d .
Cu2A Cu 1.14389(2) -0.003891(19) 0.810244(10) 0.02661(7) Uani 1 1 d .
Cu1B Cu 0.97695(2) -0.089522(19) 0.828197(11) 0.02704(7) Uani 1 1 d .
Cu2B Cu 0.920528(18) 0.093133(18) 0.754256(10) 0.02199(6) Uani 1 1 d .
Cu1C Cu 0.41723(2) 0.234062(19) 0.812824(10) 0.02517(6) Uani 1 1 d .
Cu2C Cu 0.408157(19) 0.392545(18) 0.729554(10) 0.02432(6) Uani 1 1 d .
Cu1D Cu 0.584740(19) 0.305774(18) 0.827657(10) 0.02345(6) Uani 1 1 d .
Cu2D Cu 0.626624(18) 0.185134(17) 0.754117(10) 0.02067(6) Uani 1 1 d .
O1A O 1.10545(11) 0.03926(11) 0.73559(6) 0.0254(3) Uani 1 1 d .
O2A O 1.13224(11) -0.11665(11) 0.80147(6) 0.0258(3) Uani 1 1 d .
N1A N 1.11542(13) -0.03675(14) 0.65119(7) 0.0274(4) Uani 1 1 d .
N2A N 1.11779(15) -0.10305(15) 0.62542(8) 0.0348(5) Uani 1 1 d .
N3A N 1.14232(13) -0.20073(14) 0.70813(8) 0.0290(4) Uani 1 1 d .
N4A N 1.14075(14) 0.11904(14) 0.81033(7) 0.0274(4) Uani 1 1 d .
N5A N 1.15073(17) 0.12841(16) 0.85958(8) 0.0387(5) Uani 1 1 d .
N6A N 1.17743(13) -0.02930(15) 0.88439(8) 0.0302(4) Uani 1 1 d .
N7A N 1.33675(14) -0.09875(14) 0.75473(9) 0.0321(4) Uani 1 1 d .
O3A O 1.30019(12) -0.05207(14) 0.78722(8) 0.0396(4) Uani 1 1 d .
O4A O 1.28960(12) -0.10984(14) 0.72183(8) 0.0398(4) Uani 1 1 d .
O5A O 1.42010(13) -0.13271(16) 0.75464(10) 0.0543(6) Uani 1 1 d .
O1B O 0.93732(11) -0.03430(11) 0.75480(6) 0.0264(3) Uani 1 1 d .
O2B O 0.97468(10) 0.03457(11) 0.82433(6) 0.0251(3) Uani 1 1 d .
N1B N 0.97458(14) -0.20703(14) 0.82138(8) 0.0306(4) Uani 1 1 d .
N2B N 1.00097(19) -0.27425(16) 0.86711(9) 0.0463(6) Uani 1 1 d .
N3B N 1.00183(14) -0.15455(15) 0.90181(8) 0.0310(4) Uani 1 1 d .
N4B N 0.88659(12) 0.13117(12) 0.68023(7) 0.0230(4) Uani 1 1 d .
N5B N 0.87048(13) 0.22384(13) 0.65953(8) 0.0277(4) Uani 1 1 d .
N6B N 0.90852(12) 0.22385(13) 0.74290(8) 0.0249(4) Uani 1 1 d .
N7B N 0.76156(15) -0.04294(16) 0.89504(9) 0.0365(5) Uani 1 1 d .
O3B O 0.79848(13) -0.04314(14) 0.85191(7) 0.0442(5) Uani 1 1 d .
O4B O 0.69097(15) 0.02450(15) 0.89889(8) 0.0523(5) Uani 1 1 d .
O5B O 0.79393(16) -0.10794(16) 0.93308(9) 0.0618(7) Uani 1 1 d .
O1E O 0.77606(11) 0.12326(12) 0.78647(6) 0.0294(3) Uani 1 1 d .
O1C O 0.43720(11) 0.26014(10) 0.73750(6) 0.0245(3) Uani 1 1 d .
O2C O 0.42506(10) 0.35509(11) 0.80445(6) 0.0247(3) Uani 1 1 d .
N1C N 0.41243(13) 0.41115(13) 0.65415(7) 0.0269(4) Uani 1 1 d .
N2C N 0.40418(15) 0.50058(14) 0.62941(8) 0.0333(4) Uani 1 1 d .
N3C N 0.39767(13) 0.52236(13) 0.71309(8) 0.0274(4) Uani 1 1 d .
N4C N 0.41571(14) 0.11398(13) 0.81019(7) 0.0263(4) Uani 1 1 d .
N5C N 0.41360(17) 0.05979(15) 0.85922(8) 0.0376(5) Uani 1 1 d .
N6C N 0.39564(14) 0.19209(14) 0.88701(7) 0.0290(4) Uani 1 1 d .
N7C N 0.20936(14) 0.38427(16) 0.75708(10) 0.0379(5) Uani 1 1 d .
O3C O 0.25093(13) 0.42027(14) 0.72284(8) 0.0446(5) Uani 1 1 d .
O4C O 0.25051(14) 0.31493(16) 0.79299(9) 0.0519(5) Uani 1 1 d .
O5C O 0.12500(14) 0.41639(16) 0.75537(11) 0.0636(7) Uani 1 1 d .
O1D O 0.61067(11) 0.31238(10) 0.75396(6) 0.0241(3) Uani 1 1 d .
O2D O 0.58437(10) 0.18527(10) 0.82445(6) 0.0225(3) Uani 1 1 d .
N1D N 0.58787(14) 0.42887(13) 0.81951(7) 0.0260(4) Uani 1 1 d .
N2D N 0.57188(17) 0.45727(15) 0.86511(8) 0.0384(5) Uani 1 1 d .
N3D N 0.57437(13) 0.30943(14) 0.90139(7) 0.0269(4) Uani 1 1 d .
N4D N 0.64647(12) 0.21019(12) 0.68003(7) 0.0223(4) Uani 1 1 d .
N5D N 0.65791(13) 0.13502(13) 0.65964(7) 0.0256(4) Uani 1 1 d .
N6D N 0.63577(12) 0.06412(12) 0.74335(7) 0.0239(4) Uani 1 1 d .
N7D N 0.81174(16) 0.21593(16) 0.88675(8) 0.0352(5) Uani 1 1 d .
O3D O 0.76243(13) 0.24324(16) 0.84553(8) 0.0465(5) Uani 1 1 d .
O4D O 0.79836(17) 0.26869(16) 0.91578(8) 0.0564(6) Uani 1 1 d .
O5D O 0.87266(17) 0.13814(16) 0.89693(8) 0.0608(7) Uani 1 1 d .
C1A C 1.11041(14) 0.11313(15) 0.70104(8) 0.0240(4) Uani 1 1 d .
C2A C 1.10200(15) 0.12163(16) 0.64666(9) 0.0261(4) Uani 1 1 d .
C3A C 1.09686(16) 0.20487(16) 0.61106(9) 0.0293(5) Uani 1 1 d .
H3A H 1.0877 0.2104 0.5750 0.035 Uiso 1 1 calc R
C4A C 1.10456(15) 0.27905(16) 0.62636(9) 0.0284(5) Uani 1 1 d .
C5A C 1.11650(16) 0.26875(16) 0.67967(9) 0.0289(5) Uani 1 1 d .
H5A H 1.1227 0.3183 0.6913 0.035 Uiso 1 1 calc R
C6A C 1.11979(15) 0.18774(16) 0.71698(9) 0.0251(4) Uani 1 1 d .
C7A C 1.10304(17) 0.36896(17) 0.58764(10) 0.0320(5) Uani 1 1 d .
C8A C 1.1957(2) 0.3782(2) 0.59172(14) 0.0579(9) Uani 1 1 d .
H8A1 H 1.2436 0.3245 0.5831 0.087 Uiso 1 1 calc R
H8A2 H 1.2072 0.3806 0.6274 0.087 Uiso 1 1 calc R
H8A3 H 1.1951 0.4355 0.5673 0.087 Uiso 1 1 calc R
C9A C 1.0316(3) 0.4538(2) 0.60059(14) 0.0612(10) Uani 1 1 d .
H9A1 H 1.0317 0.5099 0.5753 0.092 Uiso 1 1 calc R
H9A2 H 1.0450 0.4571 0.6357 0.092 Uiso 1 1 calc R
H9A3 H 0.9718 0.4494 0.5992 0.092 Uiso 1 1 calc R
C10A C 1.0853(3) 0.3685(2) 0.53185(12) 0.0565(9) Uani 1 1 d .
H10A H 1.1329 0.3153 0.5226 0.085 Uiso 1 1 calc R
H10B H 1.0854 0.4264 0.5084 0.085 Uiso 1 1 calc R
H10C H 1.0261 0.3636 0.5286 0.085 Uiso 1 1 calc R
C11A C 1.10028(16) 0.04709(17) 0.62446(9) 0.0294(5) Uani 1 1 d .
H11A H 1.0872 0.0610 0.5880 0.035 Uiso 1 1 calc R
C12A C 1.13422(16) -0.19080(17) 0.65662(10) 0.0302(5) Uani 1 1 d .
C13A C 1.14257(18) -0.26465(19) 0.63475(11) 0.0379(6) Uani 1 1 d .
H13A H 1.1393 -0.2564 0.5980 0.045 Uiso 1 1 calc R
C14A C 1.15578(19) -0.34991(19) 0.66806(12) 0.0432(7) Uani 1 1 d .
H14A H 1.1609 -0.4015 0.6545 0.052 Uiso 1 1 calc R
C15A C 1.1617(2) -0.36030(19) 0.72184(13) 0.0447(7) Uani 1 1 d .
H15A H 1.1693 -0.4184 0.7453 0.054 Uiso 1 1 calc R
C16A C 1.15617(18) -0.28529(17) 0.74000(11) 0.0355(5) Uani 1 1 d .
H16A H 1.1624 -0.2928 0.7766 0.043 Uiso 1 1 calc R
C17A C 1.13152(16) 0.18895(17) 0.77108(9) 0.0291(5) Uani 1 1 d .
H17A H 1.1324 0.2445 0.7780 0.035 Uiso 1 1 calc R
C18A C 1.17002(17) 0.04868(19) 0.89871(9) 0.0326(5) Uani 1 1 d .
C19A C 1.1820(2) 0.0485(2) 0.95127(10) 0.0430(7) Uani 1 1 d .
H19A H 1.1753 0.1042 0.9610 0.052 Uiso 1 1 calc R
C20A C 1.2036(2) -0.0340(2) 0.98771(11) 0.0479(7) Uani 1 1 d .
H20A H 1.2117 -0.0361 1.0234 0.057 Uiso 1 1 calc R
C21A C 1.2138(2) -0.1144(2) 0.97297(10) 0.0441(7) Uani 1 1 d .
H21A H 1.2298 -0.1721 0.9982 0.053 Uiso 1 1 calc R
C22A C 1.20035(17) -0.10988(19) 0.92121(10) 0.0355(5) Uani 1 1 d .
H22A H 1.2075 -0.1654 0.9111 0.043 Uiso 1 1 calc R
C1B C 0.91808(15) -0.07083(15) 0.71812(8) 0.0238(4) Uani 1 1 d .
C2B C 0.92556(15) -0.16432(16) 0.72964(9) 0.0262(4) Uani 1 1 d .
C3B C 0.90953(16) -0.20189(16) 0.68975(9) 0.0287(5) Uani 1 1 d .
H3B H 0.9150 -0.2652 0.6981 0.034 Uiso 1 1 calc R
C4B C 0.88601(15) -0.15024(16) 0.63860(9) 0.0267(4) Uani 1 1 d .
C5B C 0.87646(15) -0.05766(16) 0.62836(9) 0.0267(4) Uani 1 1 d .
H5B H 0.8592 -0.0204 0.5938 0.032 Uiso 1 1 calc R
C6B C 0.89118(14) -0.01605(15) 0.66688(8) 0.0223(4) Uani 1 1 d .
C7B C 0.86984(18) -0.19226(18) 0.59514(10) 0.0341(5) Uani 1 1 d .
C8B C 0.9256(2) -0.1701(3) 0.54768(12) 0.0556(9) Uani 1 1 d .
H8B1 H 0.9199 -0.2021 0.5214 0.083 Uiso 1 1 calc R
H8B2 H 0.9896 -0.1914 0.5590 0.083 Uiso 1 1 calc R
H8B3 H 0.9027 -0.1028 0.5326 0.083 Uiso 1 1 calc R
C9B C 0.9008(3) -0.2985(2) 0.61243(13) 0.0547(8) Uani 1 1 d .
H9B1 H 0.8646 -0.3156 0.6413 0.082 Uiso 1 1 calc R
H9B2 H 0.9651 -0.3250 0.6240 0.082 Uiso 1 1 calc R
H9B3 H 0.8925 -0.3228 0.5831 0.082 Uiso 1 1 calc R
C10B C 0.7690(2) -0.1512(2) 0.57905(13) 0.0532(8) Uani 1 1 d .
H10D H 0.7338 -0.1613 0.6098 0.080 Uiso 1 1 calc R
H10E H 0.7576 -0.1815 0.5534 0.080 Uiso 1 1 calc R
H10F H 0.7507 -0.0842 0.5636 0.080 Uiso 1 1 calc R
C11B C 0.95253(17) -0.22853(17) 0.78065(10) 0.0326(5) Uani 1 1 d .
H11B H 0.9542 -0.2900 0.7845 0.039 Uiso 1 1 calc R
C12B C 1.0129(2) -0.2435(2) 0.90985(10) 0.0413(6) Uani 1 1 d .
C13B C 1.0356(3) -0.3051(3) 0.95940(13) 0.0649(10) Uani 1 1 d .
H13B H 1.0452 -0.3691 0.9643 0.078 Uiso 1 1 calc R
C14B C 1.0434(3) -0.2693(3) 1.00054(13) 0.0702(11) Uani 1 1 d .
H14B H 1.0596 -0.3093 1.0345 0.084 Uiso 1 1 calc R
C15B C 1.0282(2) -0.1767(3) 0.99311(11) 0.0525(8) Uani 1 1 d .
H15B H 1.0321 -0.1516 1.0217 0.063 Uiso 1 1 calc R
C16B C 1.00715(18) -0.1210(2) 0.94344(10) 0.0385(6) Uani 1 1 d .
H16B H 0.9959 -0.0565 0.9381 0.046 Uiso 1 1 calc R
C17B C 0.87745(15) 0.08153(15) 0.64973(9) 0.0246(4) Uani 1 1 d .
H17B H 0.8607 0.1114 0.6140 0.030 Uiso 1 1 calc R
C18B C 0.88203(15) 0.27201(15) 0.69341(9) 0.0262(4) Uani 1 1 d .
C19B C 0.86614(17) 0.36674(17) 0.67699(11) 0.0346(5) Uani 1 1 d .
H19B H 0.8475 0.3995 0.6418 0.042 Uiso 1 1 calc R
C20B C 0.8780(2) 0.41152(19) 0.71270(12) 0.0424(6) Uani 1 1 d .
H20B H 0.8675 0.4761 0.7025 0.051 Uiso 1 1 calc R
C21B C 0.9057(2) 0.3616(2) 0.76449(12) 0.0419(6) Uani 1 1 d .
H21B H 0.9143 0.3919 0.7896 0.050 Uiso 1 1 calc R
C22B C 0.91989(17) 0.26974(18) 0.77794(10) 0.0316(5) Uani 1 1 d .
H22B H 0.9384 0.2360 0.8130 0.038 Uiso 1 1 calc R
C17C C 0.41773(17) 0.07962(17) 0.77077(9) 0.0289(5) Uani 1 1 d .
H17C H 0.4178 0.0183 0.7771 0.035 Uiso 1 1 calc R
C1C C 0.42629(14) 0.21709(15) 0.70169(8) 0.0221(4) Uani 1 1 d .
C2C C 0.42543(15) 0.25739(16) 0.64781(8) 0.0250(4) Uani 1 1 d .
C3C C 0.42397(15) 0.20608(16) 0.61151(9) 0.0281(5) Uani 1 1 d .
H3C H 0.4260 0.2329 0.5755 0.034 Uiso 1 1 calc R
C4C C 0.41966(16) 0.11809(17) 0.62609(9) 0.0282(5) Uani 1 1 d .
C5C C 0.41743(16) 0.08113(16) 0.67909(9) 0.0279(5) Uani 1 1 d .
H5C H 0.4140 0.0211 0.6901 0.033 Uiso 1 1 calc R
C6C C 0.41994(15) 0.12854(15) 0.71719(8) 0.0235(4) Uani 1 1 d .
C7C C 0.41379(18) 0.06342(18) 0.58638(10) 0.0354(6) Uani 1 1 d .
C8C C 0.3194(3) 0.0521(3) 0.59004(18) 0.0816(13) Uani 1 1 d .
H8C1 H 0.3140 0.0193 0.5641 0.122 Uiso 1 1 calc R
H8C2 H 0.2706 0.1137 0.5833 0.122 Uiso 1 1 calc R
H8C3 H 0.3145 0.0162 0.6250 0.122 Uiso 1 1 calc R
C9C C 0.4224(4) 0.1109(3) 0.53085(14) 0.0901(16) Uani 1 1 d .
H9C1 H 0.4820 0.1164 0.5272 0.135 Uiso 1 1 calc R
H9C2 H 0.3747 0.1731 0.5218 0.135 Uiso 1 1 calc R
H9C3 H 0.4160 0.0741 0.5074 0.135 Uiso 1 1 calc R
C10C C 0.4812(3) -0.0355(3) 0.60059(16) 0.0824(14) Uani 1 1 d .
H10G H 0.4673 -0.0717 0.5793 0.124 Uiso 1 1 calc R
H10H H 0.4774 -0.0631 0.6376 0.124 Uiso 1 1 calc R
H10I H 0.5426 -0.0359 0.5941 0.124 Uiso 1 1 calc R
C11C C 0.42137(16) 0.35179(16) 0.62646(9) 0.0282(5) Uani 1 1 d .
H11C H 0.4255 0.3712 0.5899 0.034 Uiso 1 1 calc R
C12C C 0.39440(16) 0.55910(16) 0.66162(10) 0.0292(5) Uani 1 1 d .
C13C C 0.38303(18) 0.65291(17) 0.64094(11) 0.0369(6) Uani 1 1 d .
H13C H 0.3793 0.6784 0.6044 0.044 Uiso 1 1 calc R
C14C C 0.37759(19) 0.70638(17) 0.67586(12) 0.0399(6) Uani 1 1 d .
H14C H 0.3701 0.7700 0.6633 0.048 Uiso 1 1 calc R
C15C C 0.38296(19) 0.66829(18) 0.72918(11) 0.0387(6) Uani 1 1 d .
H15C H 0.3801 0.7048 0.7533 0.046 Uiso 1 1 calc R
C16C C 0.39244(17) 0.57735(17) 0.74622(10) 0.0333(5) Uani 1 1 d .
H16C H 0.3955 0.5513 0.7827 0.040 Uiso 1 1 calc R
C18C C 0.40117(17) 0.10374(18) 0.89957(9) 0.0309(5) Uani 1 1 d .
C19C C 0.39533(19) 0.0558(2) 0.95051(10) 0.0385(6) Uani 1 1 d .
H19C H 0.4016 -0.0077 0.9583 0.046 Uiso 1 1 calc R
C20C C 0.3802(2) 0.1039(2) 0.98907(10) 0.0436(7) Uani 1 1 d .
H20C H 0.3753 0.0739 1.0242 0.052 Uiso 1 1 calc R
C21C C 0.3720(2) 0.1959(2) 0.97646(11) 0.0466(7) Uani 1 1 d .
H21C H 0.3608 0.2297 1.0027 0.056 Uiso 1 1 calc R
C22C C 0.38031(19) 0.2384(2) 0.92564(10) 0.0372(6) Uani 1 1 d .
H22C H 0.3752 0.3016 0.9173 0.045 Uiso 1 1 calc R
C1D C 0.62277(14) 0.38011(14) 0.71685(8) 0.0210(4) Uani 1 1 d .
C2D C 0.61745(15) 0.46393(15) 0.72748(8) 0.0232(4) Uani 1 1 d .
C3D C 0.62540(15) 0.53608(15) 0.68692(9) 0.0261(4) Uani 1 1 d .
H3D H 0.6220 0.5923 0.6949 0.031 Uiso 1 1 calc R
C4D C 0.63806(15) 0.52804(15) 0.63569(9) 0.0252(4) Uani 1 1 d .
C5D C 0.64605(15) 0.44404(16) 0.62598(9) 0.0255(4) Uani 1 1 d .
H5D H 0.6563 0.4364 0.5914 0.031 Uiso 1 1 calc R
C6D C 0.63964(14) 0.36904(14) 0.66514(8) 0.0217(4) Uani 1 1 d .
C7D C 0.64469(18) 0.60741(16) 0.59125(9) 0.0320(5) Uani 1 1 d .
C8D C 0.5805(2) 0.6239(2) 0.54524(12) 0.0528(8) Uani 1 1 d .
H8D1 H 0.5191 0.6340 0.5574 0.079 Uiso 1 1 calc R
H8D2 H 0.6015 0.5694 0.5303 0.079 Uiso 1 1 calc R
H8D3 H 0.5799 0.6789 0.5186 0.079 Uiso 1 1 calc R
C9D C 0.6192(2) 0.69835(19) 0.60912(12) 0.0489(7) Uani 1 1 d .
H9D1 H 0.6668 0.6925 0.6336 0.073 Uiso 1 1 calc R
H9D2 H 0.5614 0.7105 0.6264 0.073 Uiso 1 1 calc R
H9D3 H 0.6132 0.7500 0.5788 0.073 Uiso 1 1 calc R
C10D C 0.7429(2) 0.5801(2) 0.57353(13) 0.0558(9) Uani 1 1 d .
H10J H 0.7468 0.6285 0.5436 0.084 Uiso 1 1 calc R
H10K H 0.7611 0.5207 0.5635 0.084 Uiso 1 1 calc R
H10L H 0.7835 0.5738 0.6022 0.084 Uiso 1 1 calc R
C11D C 0.60197(16) 0.48417(16) 0.77853(9) 0.0270(4) Uani 1 1 d .
H11D H 0.6022 0.5421 0.7820 0.032 Uiso 1 1 calc R
C12D C 0.56776(17) 0.39180(17) 0.90874(9) 0.0306(5) Uani 1 1 d .
C13D C 0.5581(2) 0.4117(2) 0.95793(10) 0.0432(7) Uani 1 1 d .
H13D H 0.5526 0.4711 0.9620 0.052 Uiso 1 1 calc R
C14D C 0.5570(2) 0.3421(2) 1.00001(11) 0.0462(7) Uani 1 1 d .
H14D H 0.5495 0.3535 1.0339 0.055 Uiso 1 1 calc R
C15D C 0.5667(2) 0.2552(2) 0.99339(10) 0.0421(6) Uani 1 1 d .
H15D H 0.5676 0.2064 1.0226 0.051 Uiso 1 1 calc R
C16D C 0.57493(18) 0.24101(18) 0.94376(9) 0.0334(5) Uani 1 1 d .
H16D H 0.5812 0.1818 0.9390 0.040 Uiso 1 1 calc R
C17D C 0.64989(15) 0.28507(15) 0.64922(8) 0.0241(4) Uani 1 1 d .
H17D H 0.6598 0.2851 0.6135 0.029 Uiso 1 1 calc R
C18D C 0.65194(14) 0.05840(15) 0.69416(9) 0.0239(4) Uani 1 1 d .
C19D C 0.66285(17) -0.02165(17) 0.67744(10) 0.0332(5) Uani 1 1 d .
H19D H 0.6751 -0.0242 0.6422 0.040 Uiso 1 1 calc R
C20D C 0.6554(2) -0.09659(18) 0.71333(12) 0.0427(6) Uani 1 1 d .
H20D H 0.6617 -0.1517 0.7031 0.051 Uiso 1 1 calc R
C21D C 0.6385(2) -0.09130(18) 0.76519(11) 0.0415(6) Uani 1 1 d .
H21D H 0.6333 -0.1426 0.7905 0.050 Uiso 1 1 calc R
C22D C 0.62957(17) -0.01126(16) 0.77869(10) 0.0305(5) Uani 1 1 d .
H22D H 0.6187 -0.0078 0.8139 0.037 Uiso 1 1 calc R
N1 N 1.3222(2) -0.31854(17) 0.86535(10) 0.0473(6) Uani 1 1 d .
O1 O 1.3548(2) -0.25680(17) 0.85356(12) 0.0732(8) Uani 1 1 d .
O2 O 1.23986(16) -0.29951(16) 0.86077(10) 0.0594(6) Uani 1 1 d .
O3 O 1.37590(16) -0.40147(15) 0.88264(11) 0.0650(7) Uani 1 1 d .
N2 N 0.8517(2) 0.2828(2) 0.52465(10) 0.0552(7) Uani 1 1 d .
O4 O 0.8298(2) 0.3219(2) 0.47805(10) 0.0993(12) Uani 1 1 d .
O5 O 0.90940(17) 0.20080(18) 0.53813(10) 0.0654(7) Uani 1 1 d .
O6 O 0.8132(2) 0.3217(2) 0.55797(9) 0.0859(10) Uani 1 1 d .
N3 N 0.6572(2) 0.1966(2) 0.52368(10) 0.0537(7) Uani 1 1 d .
O7 O 0.60151(17) 0.26487(17) 0.53669(9) 0.0618(6) Uani 1 1 d .
O8 O 0.6986(2) 0.12520(18) 0.55743(9) 0.0794(9) Uani 1 1 d .
O9 O 0.6745(2) 0.1999(2) 0.47745(9) 0.1003(12) Uani 1 1 d .
C1S C 0.2206(3) 0.4933(3) 0.86521(16) 0.0717(11) Uani 1 1 d .
H1S1 H 0.2015 0.4996 0.9003 0.107 Uiso 1 1 calc R
H1S2 H 0.2048 0.4441 0.8567 0.107 Uiso 1 1 calc R
H1S3 H 0.1896 0.5524 0.8399 0.107 Uiso 1 1 calc R
O1S O 0.31289(18) 0.47069(16) 0.86340(10) 0.0632(7) Uani 1 1 d .
O1W O 0.63460(18) 0.42971(17) 0.47668(9) 0.0652(7) Uani 1 1 d .
O2W O 0.8668(2) 0.08223(19) 0.48087(9) 0.0738(8) Uani 1 1 d .
O3W O 0.54536(18) 0.64663(17) 0.84759(13) 0.0773(8) Uani 1 1 d .
O4W O 0.6673(3) 0.5596(3) 0.95368(16) 0.0642(11) Uani 0.60 1 d P
O4W' O 0.7046(5) 0.5228(5) 1.0021(3) 0.088(2) Uani 0.40 1 d P
O5W O 0.6169(3) 0.7381(3) 0.90349(17) 0.0810(12) Uani 0.70 1 d P
O5W' O 0.6672 0.7539(10) 0.8948(6) 0.113(5) Uiso 0.30 1 d P
O7W O 0.7673(3) 0.4597(3) 0.88640(17) 0.1245(14) Uani 1 1 d .
O6W O 0.4439(2) -0.12468(17) 0.87928(9) 0.0801(9) Uani 1 1 d .
O8W O 0.1412(7) 0.2916(7) 0.8751(3) 0.087(3) Uani 0.50 1 d P
O8W' O 0.0911(9) 0.3098(9) 0.8748(6) 0.146(5) Uani 0.50 1 d P

loop_
_atom_site_aniso_label
_atom_site_aniso_U_11
_atom_site_aniso_U_22
_atom_site_aniso_U_33
_atom_site_aniso_U_23
_atom_site_aniso_U_13
_atom_site_aniso_U_12
Cu1A 0.02948(14) 0.02161(13) 0.02311(13) -0.00786(10) 0.00005(10) -0.00660(11)
Cu2A 0.03384(15) 0.02447(14) 0.02047(13) -0.00502(10) -0.00355(11) -0.00928(12)
Cu1B 0.03568(15) 0.02249(13) 0.02092(13) -0.00329(10) -0.00461(11) -0.00894(11)
Cu2B 0.02529(13) 0.01907(12) 0.02147(12) -0.00548(10) -0.00199(10) -0.00728(10)
Cu1C 0.03446(15) 0.02245(13) 0.02059(13) -0.00504(10) 0.00462(10) -0.01323(11)
Cu2C 0.02851(14) 0.01863(12) 0.02357(13) -0.00227(10) -0.00018(10) -0.00773(10)
Cu1D 0.03270(15) 0.01988(12) 0.01917(12) -0.00542(10) 0.00384(10) -0.01113(11)
Cu2D 0.02577(13) 0.01766(12) 0.01933(12) -0.00486(9) 0.00196(9) -0.00874(10)
O1A 0.0332(8) 0.0213(7) 0.0207(7) -0.0045(6) -0.0018(6) -0.0090(6)
O2A 0.0276(8) 0.0229(8) 0.0251(8) -0.0056(6) -0.0015(6) -0.0071(6)
N1A 0.0309(10) 0.0277(10) 0.0240(9) -0.0108(8) 0.0002(7) -0.0084(8)
N2A 0.0454(12) 0.0313(11) 0.0305(10) -0.0159(9) 0.0019(9) -0.0119(10)
N3A 0.0284(10) 0.0260(10) 0.0335(10) -0.0124(8) -0.0002(8) -0.0077(8)
N4A 0.0327(10) 0.0288(10) 0.0222(9) -0.0092(8) -0.0013(7) -0.0108(8)
N5A 0.0586(15) 0.0387(12) 0.0222(10) -0.0096(9) -0.0023(9) -0.0197(11)
N6A 0.0269(10) 0.0364(11) 0.0241(9) -0.0053(8) -0.0021(7) -0.0088(8)
N7A 0.0291(10) 0.0263(10) 0.0429(12) -0.0076(9) 0.0052(9) -0.0133(8)
O3A 0.0362(10) 0.0460(11) 0.0472(11) -0.0241(9) 0.0082(8) -0.0197(9)
O4A 0.0347(10) 0.0445(11) 0.0442(11) -0.0206(9) 0.0053(8) -0.0132(8)
O5A 0.0265(10) 0.0513(13) 0.0862(17) -0.0272(12) 0.0060(10) -0.0092(9)
O1B 0.0370(9) 0.0212(7) 0.0212(7) -0.0042(6) -0.0067(6) -0.0105(7)
O2B 0.0262(8) 0.0240(8) 0.0238(7) -0.0070(6) -0.0043(6) -0.0067(6)
N1B 0.0402(11) 0.0234(9) 0.0245(9) 0.0015(7) -0.0049(8) -0.0114(8)
N2B 0.0740(18) 0.0301(11) 0.0299(11) 0.0056(9) -0.0145(11) -0.0198(12)
N3B 0.0295(10) 0.0369(11) 0.0231(9) -0.0027(8) -0.0024(8) -0.0106(9)
N4B 0.0255(9) 0.0192(8) 0.0226(9) -0.0032(7) -0.0005(7) -0.0072(7)
N5B 0.0334(10) 0.0181(9) 0.0306(10) -0.0038(7) -0.0024(8) -0.0090(8)
N6B 0.0242(9) 0.0215(9) 0.0306(10) -0.0103(7) 0.0021(7) -0.0080(7)
N7B 0.0383(12) 0.0351(12) 0.0325(11) 0.0000(9) -0.0008(9) -0.0143(10)
O3B 0.0419(11) 0.0491(12) 0.0330(10) -0.0024(9) 0.0015(8) -0.0118(9)
O4B 0.0596(13) 0.0430(12) 0.0340(10) -0.0006(9) 0.0033(9) -0.0012(10)
O5B 0.0549(14) 0.0525(14) 0.0478(13) 0.0188(10) 0.0004(10) -0.0045(11)
O1E 0.0233(8) 0.0355(9) 0.0280(8) -0.0078(7) 0.0011(6) -0.0090(7)
O1C 0.0330(8) 0.0212(7) 0.0208(7) -0.0051(6) 0.0006(6) -0.0115(6)
O2C 0.0268(8) 0.0217(7) 0.0245(7) -0.0055(6) 0.0015(6) -0.0078(6)
N1C 0.0293(10) 0.0211(9) 0.0256(9) 0.0012(7) -0.0020(7) -0.0080(8)
N2C 0.0433(12) 0.0227(10) 0.0302(10) 0.0009(8) -0.0028(9) -0.0118(9)
N3C 0.0266(9) 0.0209(9) 0.0311(10) -0.0024(8) 0.0015(8) -0.0070(7)
N4C 0.0359(10) 0.0237(9) 0.0207(9) -0.0018(7) 0.0021(7) -0.0148(8)
N5C 0.0613(15) 0.0331(11) 0.0225(10) -0.0031(8) 0.0044(9) -0.0247(11)
N6C 0.0331(10) 0.0320(10) 0.0234(9) -0.0077(8) 0.0061(8) -0.0137(9)
N7C 0.0271(10) 0.0324(11) 0.0602(15) -0.0207(11) -0.0004(10) -0.0115(9)
O3C 0.0352(10) 0.0381(11) 0.0553(12) -0.0030(9) -0.0039(9) -0.0120(8)
O4C 0.0360(11) 0.0556(13) 0.0574(13) 0.0036(11) -0.0022(9) -0.0196(10)
O5C 0.0278(10) 0.0504(13) 0.110(2) -0.0231(13) 0.0050(12) -0.0096(9)
O1D 0.0357(8) 0.0191(7) 0.0200(7) -0.0057(6) 0.0070(6) -0.0131(6)
O2D 0.0276(8) 0.0192(7) 0.0205(7) -0.0050(6) 0.0038(6) -0.0088(6)
N1D 0.0351(10) 0.0225(9) 0.0233(9) -0.0106(7) 0.0045(7) -0.0112(8)
N2D 0.0663(16) 0.0303(11) 0.0252(10) -0.0133(8) 0.0115(10) -0.0221(11)
N3D 0.0310(10) 0.0265(9) 0.0231(9) -0.0077(7) 0.0034(7) -0.0095(8)
N4D 0.0248(9) 0.0195(8) 0.0232(9) -0.0080(7) 0.0005(7) -0.0070(7)
N5D 0.0316(10) 0.0218(9) 0.0262(9) -0.0100(7) 0.0034(7) -0.0108(8)
N6D 0.0249(9) 0.0195(8) 0.0261(9) -0.0041(7) -0.0024(7) -0.0072(7)
N7D 0.0446(12) 0.0368(12) 0.0232(10) -0.0098(9) 0.0038(9) -0.0125(10)
O3D 0.0355(10) 0.0640(14) 0.0384(10) -0.0232(10) -0.0009(8) -0.0095(10)
O4D 0.0801(16) 0.0482(13) 0.0389(11) -0.0214(10) -0.0070(11) -0.0133(12)
O5D 0.0794(17) 0.0452(13) 0.0316(11) -0.0090(9) -0.0031(10) 0.0072(11)
C1A 0.0209(10) 0.0218(10) 0.0247(10) -0.0040(8) -0.0007(8) -0.0036(8)
C2A 0.0270(11) 0.0265(11) 0.0225(10) -0.0069(8) 0.0006(8) -0.0066(9)
C3A 0.0320(12) 0.0289(11) 0.0213(10) -0.0045(9) 0.0010(9) -0.0057(9)
C4A 0.0259(11) 0.0250(11) 0.0288(11) -0.0025(9) 0.0006(9) -0.0056(9)
C5A 0.0312(12) 0.0239(11) 0.0306(12) -0.0071(9) 0.0009(9) -0.0088(9)
C6A 0.0248(10) 0.0251(11) 0.0241(10) -0.0073(8) 0.0010(8) -0.0068(9)
C7A 0.0332(12) 0.0256(11) 0.0299(12) -0.0006(9) 0.0026(9) -0.0066(10)
C8A 0.0489(18) 0.055(2) 0.064(2) 0.0087(16) -0.0037(15) -0.0262(16)
C9A 0.072(2) 0.0319(15) 0.055(2) 0.0039(14) 0.0174(17) -0.0018(15)
C10A 0.085(3) 0.0433(17) 0.0358(15) 0.0035(13) -0.0037(15) -0.0253(17)
C11A 0.0343(12) 0.0335(12) 0.0200(10) -0.0096(9) 0.0011(9) -0.0101(10)
C12A 0.0277(11) 0.0297(12) 0.0339(12) -0.0144(10) 0.0004(9) -0.0071(9)
C13A 0.0350(13) 0.0377(14) 0.0443(15) -0.0229(12) 0.0012(11) -0.0091(11)
C14A 0.0436(15) 0.0328(14) 0.0565(18) -0.0236(13) -0.0014(13) -0.0094(12)
C15A 0.0468(16) 0.0269(13) 0.0586(18) -0.0120(12) -0.0005(14) -0.0102(12)
C16A 0.0365(13) 0.0251(12) 0.0421(14) -0.0096(10) -0.0015(11) -0.0067(10)
C17A 0.0336(12) 0.0292(11) 0.0288(11) -0.0116(9) -0.0007(9) -0.0135(10)
C18A 0.0318(12) 0.0423(14) 0.0251(11) -0.0107(10) 0.0007(9) -0.0134(11)
C19A 0.0488(16) 0.0598(18) 0.0275(12) -0.0162(12) -0.0014(11) -0.0242(14)
C20A 0.0508(17) 0.069(2) 0.0241(12) -0.0073(13) -0.0051(11) -0.0243(16)
C21A 0.0436(15) 0.0560(18) 0.0250(12) 0.0012(12) -0.0071(11) -0.0153(13)
C22A 0.0352(13) 0.0376(14) 0.0264(12) -0.0022(10) -0.0021(10) -0.0084(11)
C1B 0.0248(10) 0.0232(10) 0.0234(10) -0.0080(8) -0.0011(8) -0.0073(8)
C2B 0.0292(11) 0.0242(10) 0.0278(11) -0.0083(9) 0.0004(9) -0.0113(9)
C3B 0.0320(12) 0.0242(11) 0.0344(12) -0.0115(9) 0.0026(9) -0.0126(9)
C4B 0.0258(11) 0.0283(11) 0.0298(11) -0.0137(9) 0.0010(9) -0.0102(9)
C5B 0.0304(11) 0.0289(11) 0.0210(10) -0.0078(9) -0.0023(8) -0.0097(9)
C6B 0.0232(10) 0.0221(10) 0.0225(10) -0.0085(8) -0.0008(8) -0.0073(8)
C7B 0.0385(13) 0.0354(13) 0.0350(13) -0.0203(11) 0.0018(10) -0.0136(11)
C8B 0.075(2) 0.073(2) 0.0408(16) -0.0348(16) 0.0155(15) -0.0404(19)
C9B 0.082(2) 0.0412(16) 0.0490(18) -0.0258(14) -0.0037(16) -0.0220(16)
C10B 0.0445(16) 0.064(2) 0.063(2) -0.0386(17) -0.0077(14) -0.0169(15)
C11B 0.0407(14) 0.0223(11) 0.0347(13) -0.0053(9) -0.0020(10) -0.0122(10)
C12B 0.0490(16) 0.0393(15) 0.0297(13) 0.0020(11) -0.0063(11) -0.0152(13)
C13B 0.099(3) 0.054(2) 0.0362(16) 0.0082(14) -0.0163(17) -0.032(2)
C14B 0.096(3) 0.074(3) 0.0313(16) 0.0126(16) -0.0172(17) -0.034(2)
C15B 0.0568(19) 0.074(2) 0.0253(13) -0.0067(14) -0.0060(12) -0.0251(17)
C16B 0.0354(13) 0.0474(16) 0.0280(12) -0.0068(11) -0.0021(10) -0.0110(12)
C17B 0.0271(11) 0.0234(10) 0.0220(10) -0.0027(8) -0.0026(8) -0.0091(9)
C18B 0.0208(10) 0.0215(10) 0.0355(12) -0.0079(9) 0.0014(9) -0.0064(8)
C19B 0.0357(13) 0.0234(11) 0.0414(14) -0.0026(10) -0.0016(11) -0.0099(10)
C20B 0.0466(16) 0.0240(12) 0.0581(18) -0.0136(12) 0.0027(13) -0.0125(11)
C21B 0.0454(15) 0.0377(14) 0.0529(17) -0.0261(13) 0.0058(13) -0.0179(12)
C22B 0.0323(12) 0.0332(12) 0.0347(12) -0.0170(10) 0.0042(10) -0.0132(10)
C17C 0.0362(12) 0.0281(11) 0.0264(11) -0.0044(9) 0.0002(9) -0.0175(10)
C1C 0.0207(10) 0.0236(10) 0.0208(9) -0.0059(8) 0.0003(7) -0.0064(8)
C2C 0.0249(10) 0.0257(11) 0.0218(10) -0.0039(8) 0.0010(8) -0.0075(9)
C3C 0.0289(11) 0.0294(11) 0.0211(10) -0.0030(9) -0.0015(8) -0.0068(9)
C4C 0.0272(11) 0.0290(11) 0.0275(11) -0.0120(9) 0.0002(9) -0.0059(9)
C5C 0.0319(12) 0.0243(11) 0.0281(11) -0.0066(9) 0.0006(9) -0.0110(9)
C6C 0.0237(10) 0.0230(10) 0.0238(10) -0.0059(8) 0.0009(8) -0.0083(8)
C7C 0.0421(14) 0.0348(13) 0.0254(11) -0.0133(10) -0.0010(10) -0.0058(11)
C8C 0.072(3) 0.116(4) 0.088(3) -0.067(3) 0.008(2) -0.045(3)
C9C 0.180(5) 0.078(3) 0.0353(18) -0.0235(18) 0.011(2) -0.068(3)
C10C 0.111(3) 0.051(2) 0.070(2) -0.0385(19) -0.031(2) 0.006(2)
C11C 0.0321(12) 0.0269(11) 0.0219(10) -0.0017(9) 0.0000(9) -0.0091(9)
C12C 0.0253(11) 0.0237(11) 0.0331(12) -0.0017(9) -0.0012(9) -0.0057(9)
C13C 0.0359(13) 0.0238(11) 0.0415(14) 0.0024(10) 0.0018(11) -0.0066(10)
C14C 0.0422(15) 0.0195(11) 0.0523(16) -0.0039(11) 0.0056(12) -0.0082(10)
C15C 0.0400(14) 0.0275(12) 0.0491(16) -0.0115(11) 0.0035(12) -0.0117(11)
C16C 0.0333(13) 0.0265(12) 0.0378(13) -0.0092(10) 0.0040(10) -0.0078(10)
C18C 0.0369(13) 0.0355(13) 0.0243(11) -0.0048(9) 0.0053(9) -0.0199(11)
C19C 0.0487(16) 0.0414(15) 0.0268(12) 0.0000(10) 0.0048(11) -0.0237(13)
C20C 0.0521(17) 0.0558(18) 0.0254(12) -0.0066(12) 0.0107(11) -0.0259(15)
C21C 0.0585(18) 0.0572(19) 0.0292(13) -0.0186(13) 0.0150(12) -0.0234(15)
C22C 0.0436(15) 0.0390(14) 0.0323(13) -0.0145(11) 0.0097(11) -0.0162(12)
C1D 0.0209(9) 0.0194(9) 0.0223(10) -0.0032(8) 0.0026(7) -0.0084(8)
C2D 0.0257(10) 0.0197(10) 0.0245(10) -0.0049(8) 0.0038(8) -0.0091(8)
C3D 0.0286(11) 0.0197(10) 0.0293(11) -0.0031(8) 0.0029(9) -0.0103(9)
C4D 0.0261(11) 0.0199(10) 0.0270(11) -0.0003(8) 0.0017(8) -0.0089(8)
C5D 0.0276(11) 0.0257(11) 0.0219(10) -0.0024(8) 0.0046(8) -0.0111(9)
C6D 0.0226(10) 0.0203(9) 0.0209(9) -0.0028(8) 0.0014(8) -0.0081(8)
C7D 0.0396(13) 0.0240(11) 0.0289(12) 0.0035(9) 0.0020(10) -0.0141(10)
C8D 0.074(2) 0.0397(16) 0.0369(15) 0.0117(12) -0.0150(15) -0.0232(15)
C9D 0.074(2) 0.0268(13) 0.0424(16) 0.0006(11) 0.0099(14) -0.0213(14)
C10D 0.0504(18) 0.0422(17) 0.061(2) 0.0094(14) 0.0208(15) -0.0165(14)
C11D 0.0346(12) 0.0219(10) 0.0281(11) -0.0088(9) 0.0046(9) -0.0133(9)
C12D 0.0381(13) 0.0295(12) 0.0241(11) -0.0085(9) 0.0032(9) -0.0111(10)
C13D 0.0656(19) 0.0382(15) 0.0309(13) -0.0153(11) 0.0074(12) -0.0210(14)
C14D 0.0611(19) 0.0549(18) 0.0258(12) -0.0163(12) 0.0072(12) -0.0215(15)
C15D 0.0524(17) 0.0451(16) 0.0233(12) -0.0009(11) 0.0005(11) -0.0163(13)
C16D 0.0409(14) 0.0325(13) 0.0249(11) -0.0036(9) 0.0038(10) -0.0137(11)
C17D 0.0264(10) 0.0261(11) 0.0204(10) -0.0056(8) 0.0029(8) -0.0105(9)
C18D 0.0221(10) 0.0221(10) 0.0287(11) -0.0082(8) 0.0013(8) -0.0080(8)
C19D 0.0405(14) 0.0267(12) 0.0350(13) -0.0150(10) 0.0056(10) -0.0111(10)
C20D 0.0569(18) 0.0232(12) 0.0509(17) -0.0142(11) 0.0063(13) -0.0151(12)
C21D 0.0590(18) 0.0231(12) 0.0436(15) -0.0027(11) 0.0004(13) -0.0196(12)
C22D 0.0346(12) 0.0260(11) 0.0298(12) -0.0027(9) -0.0016(9) -0.0119(10)
N1 0.0644(17) 0.0315(12) 0.0399(13) -0.0105(10) -0.0012(12) -0.0091(12)
O1 0.0879(19) 0.0378(13) 0.094(2) -0.0121(13) 0.0183(16) -0.0273(13)
O2 0.0498(13) 0.0444(13) 0.0723(16) -0.0101(11) -0.0175(12) -0.0041(10)
O3 0.0554(14) 0.0322(11) 0.0926(19) -0.0004(12) -0.0126(13) -0.0065(10)
N2 0.0656(18) 0.0636(18) 0.0314(13) -0.0151(12) 0.0009(12) -0.0158(15)
O4 0.125(3) 0.098(2) 0.0325(13) -0.0125(14) -0.0051(15) 0.007(2)
O5 0.0645(16) 0.0602(16) 0.0551(15) -0.0130(12) 0.0087(12) -0.0055(13)
O6 0.111(2) 0.0702(18) 0.0365(13) -0.0164(12) -0.0040(14) 0.0145(16)
N3 0.0653(18) 0.0507(16) 0.0308(12) -0.0041(11) -0.0034(12) -0.0081(13)
O7 0.0647(15) 0.0605(15) 0.0440(13) -0.0121(11) -0.0076(11) -0.0037(12)
O8 0.114(2) 0.0548(15) 0.0354(12) -0.0016(11) 0.0053(13) 0.0021(15)
O9 0.141(3) 0.083(2) 0.0288(12) -0.0029(12) 0.0126(15) 0.0054(19)
C1S 0.092(3) 0.059(2) 0.063(2) -0.0177(19) 0.003(2) -0.025(2)
O1S 0.0736(17) 0.0490(13) 0.0759(17) -0.0352(12) 0.0353(13) -0.0238(12)
O1W 0.0881(18) 0.0526(14) 0.0388(12) -0.0038(10) -0.0132(12) -0.0105(13)
O2W 0.108(2) 0.0646(16) 0.0421(13) -0.0158(12) 0.0216(13) -0.0238(16)
O3W 0.0731(17) 0.0453(14) 0.124(3) -0.0441(15) 0.0162(16) -0.0203(13)
O4W 0.076(3) 0.058(2) 0.058(2) -0.006(2) -0.005(2) -0.028(2)
O4W' 0.103(6) 0.073(5) 0.070(5) 0.008(4) -0.040(4) -0.024(4)
O5W 0.097(3) 0.067(3) 0.081(3) -0.018(2) -0.014(3) -0.030(2)
O7W 0.147(4) 0.084(3) 0.147(4) -0.032(2) -0.008(3) -0.044(2)
O6W 0.163(3) 0.0485(14) 0.0461(13) -0.0003(11) -0.0190(16) -0.0622(18)
O8W 0.162(9) 0.079(6) 0.076(4) -0.060(4) 0.081(5) -0.089(7)
O8W' 0.190(13) 0.073(6) 0.190(11) -0.058(6) 0.108(9) -0.062(8)

loop_
_atom_type_symbol
_atom_type_description
_atom_type_scat_dispersion_real
_atom_type_scat_dispersion_imag
_atom_type_scat_source
C C 0.0033 0.0016 'International Tables Vol C Tables 4.2.6.8 and 6.1.1.4'
H H 0.0000 0.0000 'International Tables Vol C Tables 4.2.6.8 and 6.1.1.4'
N N 0.0061 0.0033 'International Tables Vol C Tables 4.2.6.8 and 6.1.1.4'
O O 0.0106 0.0060 'International Tables Vol C Tables 4.2.6.8 and 6.1.1.4'
Cu Cu 0.3201 1.2651 'International Tables Vol C Tables 4.2.6.8 and 6.1.1.4'

loop_
_geom_angle_atom_site_label_1
_geom_angle_atom_site_label_2
_geom_angle_atom_site_label_3
_geom_angle
O2A Cu1A N1A 168.69(7)
O2A Cu1A O1A 82.69(6)
N1A Cu1A O1A 89.91(7)
O2A Cu1A N3A 103.45(8)
N1A Cu1A N3A 82.43(8)
O1A Cu1A N3A 168.26(7)
O2A Cu1A O4A 96.98(7)
N1A Cu1A O4A 91.72(8)
O1A Cu1A O4A 91.42(7)
N3A Cu1A O4A 97.67(7)
O2A Cu1A Cu2A 42.26(5)
N1A Cu1A Cu2A 132.50(6)
O1A Cu1A Cu2A 43.29(4)
N3A Cu1A Cu2A 145.07(6)
O4A Cu1A Cu2A 83.54(5)
O2A Cu2A N4A 170.98(7)
O2A Cu2A N6A 105.22(8)
N4A Cu2A N6A 82.50(8)
O2A Cu2A O1A 82.01(6)
N4A Cu2A O1A 90.11(7)
N6A Cu2A O1A 172.40(8)
O2A Cu2A O3A 93.00(6)
N4A Cu2A O3A 91.33(7)
N6A Cu2A O3A 92.19(7)
O1A Cu2A O3A 89.74(7)
O2A Cu2A Cu1A 42.04(5)
N4A Cu2A Cu1A 131.48(6)
N6A Cu2A Cu1A 144.80(6)
O1A Cu2A Cu1A 42.80(4)
O3A Cu2A Cu1A 79.87(4)
N1B Cu1B O2B 171.74(7)
N1B Cu1B N3B 82.77(9)
O2B Cu1B N3B 105.48(8)
N1B Cu1B O1B 90.09(7)
O2B Cu1B O1B 81.66(6)
N3B Cu1B O1B 170.46(8)
N1B Cu1B Cu2B 130.88(6)
O2B Cu1B Cu2B 40.97(4)
N3B Cu1B Cu2B 144.69(7)
O1B Cu1B Cu2B 41.11(4)
O2B Cu2B N4B 168.30(7)
O2B Cu2B O1B 81.95(6)
N4B Cu2B O1B 90.06(7)
O2B Cu2B N6B 104.70(7)
N4B Cu2B N6B 82.55(8)
O1B Cu2B N6B 171.53(7)
O2B Cu2B O1E 90.45(6)
N4B Cu2B O1E 98.50(7)
O1B Cu2B O1E 92.73(7)
N6B Cu2B O1E 92.47(7)
O2B Cu2B Cu1B 40.98(5)
N4B Cu2B Cu1B 131.43(5)
O1B Cu2B Cu1B 41.38(4)
N6B Cu2B Cu1B 145.65(6)
O1E Cu2B Cu1B 87.52(4)
O2C Cu1C N4C 171.06(7)
O2C Cu1C O1C 81.49(6)
N4C Cu1C O1C 89.69(7)
O2C Cu1C N6C 106.42(7)
N4C Cu1C N6C 82.42(8)
O1C Cu1C N6C 172.08(7)
O2C Cu1C Cu2C 41.55(5)
N4C Cu1C Cu2C 130.26(5)
O1C Cu1C Cu2C 42.18(4)
N6C Cu1C Cu2C 145.22(6)
O2C Cu2C O1C 82.39(6)
O2C Cu2C N1C 169.32(7)
O1C Cu2C N1C 90.44(7)
O2C Cu2C N3C 103.39(8)
O1C Cu2C N3C 169.44(7)
N1C Cu2C N3C 82.54(8)
O2C Cu2C O3C 98.58(7)
O1C Cu2C O3C 90.23(7)
N1C Cu2C O3C 89.31(8)
N3C Cu2C O3C 97.53(7)
O2C Cu2C Cu1C 41.79(5)
O1C Cu2C Cu1C 42.87(4)
N1C Cu2C Cu1C 132.80(6)
N3C Cu2C Cu1C 144.66(6)
O3C Cu2C Cu1C 85.22(5)
N1D Cu1D O2D 171.24(7)
N1D Cu1D O1D 89.81(7)
O2D Cu1D O1D 81.45(6)
N1D Cu1D N3D 82.59(8)
O2D Cu1D N3D 106.16(7)
O1D Cu1D N3D 169.97(7)
N1D Cu1D O2C 97.07(7)
O2D Cu1D O2C 82.33(6)
O1D Cu1D O2C 88.96(6)
N3D Cu1D O2C 98.43(7)
N1D Cu1D Cu2D 130.41(6)
O2D Cu1D Cu2D 40.96(4)
O1D Cu1D Cu2D 40.96(4)
N3D Cu1D Cu2D 145.16(6)
O2C Cu1D Cu2D 89.12(4)
N4D Cu2D O1D 89.98(7)
N4D Cu2D O2D 167.61(7)
O1D Cu2D O2D 81.64(6)
N4D Cu2D N6D 82.52(8)
O1D Cu2D N6D 171.42(7)
O2D Cu2D N6D 105.07(7)
N4D Cu2D O1E 99.48(7)
O1D Cu2D O1E 94.17(6)
O2D Cu2D O1E 90.27(6)
N6D Cu2D O1E 91.16(7)
N4D Cu2D Cu1D 131.25(5)
O1D Cu2D Cu1D 41.30(4)
O2D Cu2D Cu1D 40.83(4)
N6D Cu2D Cu1D 145.86(6)
O1E Cu2D Cu1D 88.03(4)
C1A O1A Cu1A 127.89(14)
C1A O1A Cu2A 128.36(14)
Cu1A O1A Cu2A 93.91(7)
Cu1A O2A Cu2A 95.70(7)
C11A N1A N2A 118.9(2)
C11A N1A Cu1A 128.69(16)
N2A N1A Cu1A 112.41(15)
N1A N2A C12A 115.4(2)
C12A N3A C16A 118.3(2)
C12A N3A Cu1A 112.94(17)
C16A N3A Cu1A 128.74(18)
C17A N4A N5A 118.9(2)
C17A N4A Cu2A 128.75(16)
N5A N4A Cu2A 112.34(15)
N4A N5A C18A 115.7(2)
C18A N6A C22A 118.7(2)
C18A N6A Cu2A 111.93(16)
C22A N6A Cu2A 129.27(18)
O5A N7A O3A 119.3(2)
O5A N7A O4A 119.8(2)
O3A N7A O4A 121.0(2)
N7A O3A Cu2A 127.64(15)
N7A O4A Cu1A 126.02(15)
C1B O1B Cu2B 131.13(14)
C1B O1B Cu1B 130.99(14)
Cu2B O1B Cu1B 97.51(7)
Cu2B O2B Cu1B 98.05(7)
C11B N1B N2B 118.8(2)
C11B N1B Cu1B 129.28(16)
N2B N1B Cu1B 111.95(16)
N1B N2B C12B 115.3(2)
C12B N3B C16B 118.5(2)
C12B N3B Cu1B 112.23(17)
C16B N3B Cu1B 129.24(19)
C17B N4B N5B 118.76(19)
C17B N4B Cu2B 128.92(16)
N5B N4B Cu2B 112.32(14)
C18B N5B N4B 115.99(19)
C18B N6B C22B 118.6(2)
C18B N6B Cu2B 112.19(15)
C22B N6B Cu2B 129.17(17)
O5B N7B O4B 120.0(2)
O5B N7B O3B 120.5(2)
O4B N7B O3B 119.5(2)
Cu2D O1E Cu2B 138.23(8)
C1C O1C Cu2C 127.94(13)
C1C O1C Cu1C 129.21(14)
Cu2C O1C Cu1C 94.95(7)
Cu2C O2C Cu1C 96.66(7)
Cu2C O2C Cu1D 108.79(7)
Cu1C O2C Cu1D 99.02(6)
C11C N1C N2C 119.1(2)
C11C N1C Cu2C 128.51(16)
N2C N1C Cu2C 112.36(15)
C12C N2C N1C 115.3(2)
C12C N3C C16C 118.5(2)
C12C N3C Cu2C 112.64(16)
C16C N3C Cu2C 128.83(17)
C17C N4C N5C 118.1(2)
C17C N4C Cu1C 129.73(16)
N5C N4C Cu1C 112.14(15)
C18C N5C N4C 115.6(2)
C18C N6C C22C 118.1(2)
C18C N6C Cu1C 112.37(15)
C22C N6C Cu1C 129.49(18)
O5C N7C O3C 119.8(3)
O5C N7C O4C 118.6(3)
O3C N7C O4C 121.6(2)
N7C O3C Cu2C 124.40(16)
C1D O1D Cu2D 131.20(13)
C1D O1D Cu1D 130.74(13)
Cu2D O1D Cu1D 97.74(6)
Cu1D O2D Cu2D 98.21(6)
C11D N1D N2D 118.72(19)
C11D N1D Cu1D 129.39(16)
N2D N1D Cu1D 111.90(15)
N1D N2D C12D 116.2(2)
C12D N3D C16D 118.5(2)
C12D N3D Cu1D 112.36(15)
C16D N3D Cu1D 129.10(17)
C17D N4D N5D 118.57(18)
C17D N4D Cu2D 129.15(15)
N5D N4D Cu2D 112.28(13)
C18D N5D N4D 115.66(18)
C18D N6D C22D 118.6(2)
C18D N6D Cu2D 112.27(15)
C22D N6D Cu2D 129.13(16)
O4D N7D O5D 121.3(2)
O4D N7D O3D 118.5(2)
O5D N7D O3D 120.1(2)
O1A C1A C6A 121.4(2)
O1A C1A C2A 121.0(2)
C6A C1A C2A 117.6(2)
C3A C2A C1A 120.0(2)
C3A C2A C11A 116.5(2)
C1A C2A C11A 123.6(2)
C4A C3A C2A 122.8(2)
C4A C3A H3A 118.6
C2A C3A H3A 118.6
C3A C4A C5A 116.9(2)
C3A C4A C7A 123.3(2)
C5A C4A C7A 119.8(2)
C4A C5A C6A 122.5(2)
C4A C5A H5A 118.7
C6A C5A H5A 118.7
C5A C6A C1A 120.2(2)
C5A C6A C17A 115.4(2)
C1A C6A C17A 124.4(2)
C9A C7A C10A 108.9(2)
C9A C7A C4A 111.1(2)
C10A C7A C4A 111.8(2)
C9A C7A C8A 107.4(3)
C10A C7A C8A 108.6(3)
C4A C7A C8A 109.0(2)
C7A C8A H8A1 109.5
C7A C8A H8A2 109.5
H8A1 C8A H8A2 109.5
C7A C8A H8A3 109.5
H8A1 C8A H8A3 109.5
H8A2 C8A H8A3 109.5
C7A C9A H9A1 109.5
C7A C9A H9A2 109.5
H9A1 C9A H9A2 109.5
C7A C9A H9A3 109.5
H9A1 C9A H9A3 109.5
H9A2 C9A H9A3 109.5
C7A C10A H10A 109.5
C7A C10A H10B 109.5
H10A C10A H10B 109.5
C7A C10A H10C 109.5
H10A C10A H10C 109.5
H10B C10A H10C 109.5
N1A C11A C2A 124.1(2)
N1A C11A H11A 118.0
C2A C11A H11A 118.0
N3A C12A N2A 116.7(2)
N3A C12A C13A 122.7(2)
N2A C12A C13A 120.6(2)
C14A C13A C12A 117.9(3)
C14A C13A H13A 121.1
C12A C13A H13A 121.1
C13A C14A C15A 119.8(3)
C13A C14A H14A 120.1
C15A C14A H14A 120.1
C16A C15A C14A 118.6(3)
C16A C15A H15A 120.7
C14A C15A H15A 120.7
N3A C16A C15A 122.7(3)
N3A C16A H16A 118.7
C15A C16A H16A 118.7
N4A C17A C6A 124.0(2)
N4A C17A H17A 118.0
C6A C17A H17A 118.0
N6A C18A N5A 116.7(2)
N6A C18A C19A 121.7(3)
N5A C18A C19A 121.6(3)
C20A C19A C18A 118.1(3)
C20A C19A H19A 120.9
C18A C19A H19A 120.9
C19A C20A C21A 120.3(3)
C19A C20A H20A 119.9
C21A C20A H20A 119.9
C22A C21A C20A 119.1(3)
C22A C21A H21A 120.5
C20A C21A H21A 120.5
N6A C22A C21A 122.1(3)
N6A C22A H22A 118.9
C21A C22A H22A 118.9
O1B C1B C2B 121.0(2)
O1B C1B C6B 120.28(19)
C2B C1B C6B 118.7(2)
C3B C2B C1B 119.6(2)
C3B C2B C11B 115.8(2)
C1B C2B C11B 124.5(2)
C4B C3B C2B 122.7(2)
C4B C3B H3B 118.7
C2B C3B H3B 118.7
C5B C4B C3B 116.8(2)
C5B C4B C7B 120.9(2)
C3B C4B C7B 122.3(2)
C4B C5B C6B 123.0(2)
C4B C5B H5B 118.5
C6B C5B H5B 118.5
C1B C6B C5B 119.1(2)
C1B C6B C17B 125.00(19)
C5B C6B C17B 115.9(2)
C10B C7B C9B 109.2(2)
C10B C7B C4B 109.2(2)
C9B C7B C4B 112.0(2)
C10B C7B C8B 110.0(3)
C9B C7B C8B 106.7(2)
C4B C7B C8B 109.7(2)
C7B C8B H8B1 109.5
C7B C8B H8B2 109.5
H8B1 C8B H8B2 109.5
C7B C8B H8B3 109.5
H8B1 C8B H8B3 109.5
H8B2 C8B H8B3 109.5
C7B C9B H9B1 109.5
C7B C9B H9B2 109.5
H9B1 C9B H9B2 109.5
C7B C9B H9B3 109.5
H9B1 C9B H9B3 109.5
H9B2 C9B H9B3 109.5
C7B C10B H10D 109.5
C7B C10B H10E 109.5
H10D C10B H10E 109.5
C7B C10B H10F 109.5
H10D C10B H10F 109.5
H10E C10B H10F 109.5
N1B C11B C2B 124.1(2)
N1B C11B H11B 117.9
C2B C11B H11B 117.9
N3B C12B N2B 117.2(2)
N3B C12B C13B 122.3(3)
N2B C12B C13B 120.5(3)
C14B C13B C12B 117.5(3)
C14B C13B H13B 121.2
C12B C13B H13B 121.2
C15B C14B C13B 120.7(3)
C15B C14B H14B 119.7
C13B C14B H14B 119.7
C14B C15B C16B 118.5(3)
C14B C15B H15B 120.8
C16B C15B H15B 120.8
N3B C16B C15B 122.3(3)
N3B C16B H16B 118.8
C15B C16B H16B 118.8
N4B C17B C6B 124.1(2)
N4B C17B H17B 118.0
C6B C17B H17B 118.0
N6B C18B N5B 116.9(2)
N6B C18B C19B 122.1(2)
N5B C18B C19B 121.0(2)
C20B C19B C18B 118.5(3)
C20B C19B H19B 120.8
C18B C19B H19B 120.8
C19B C20B C21B 119.8(2)
C19B C20B H20B 120.1
C21B C20B H20B 120.1
C22B C21B C20B 118.8(3)
C22B C21B H21B 120.6
C20B C21B H21B 120.6
C21B C22B N6B 122.3(3)
C21B C22B H22B 118.9
N6B C22B H22B 118.9
N4C C17C C6C 124.1(2)
N4C C17C H17C 118.0
C6C C17C H17C 118.0
O1C C1C C6C 120.60(19)
O1C C1C C2C 120.8(2)
C6C C1C C2C 118.5(2)
C3C C2C C1C 119.4(2)
C3C C2C C11C 116.5(2)
C1C C2C C11C 124.1(2)
C4C C3C C2C 122.8(2)
C4C C3C H3C 118.6
C2C C3C H3C 118.6
C5C C4C C3C 116.8(2)
C5C C4C C7C 120.1(2)
C3C C4C C7C 123.0(2)
C4C C5C C6C 122.9(2)
C4C C5C H5C 118.5
C6C C5C H5C 118.5
C5C C6C C1C 119.5(2)
C5C C6C C17C 115.8(2)
C1C C6C C17C 124.8(2)
C9C C7C C10C 111.2(3)
C9C C7C C4C 113.3(2)
C10C C7C C4C 111.5(2)
C9C C7C C8C 107.9(3)
C10C C7C C8C 103.6(3)
C4C C7C C8C 108.8(2)
C7C C8C H8C1 109.5
C7C C8C H8C2 109.5
H8C1 C8C H8C2 109.5
C7C C8C H8C3 109.5
H8C1 C8C H8C3 109.5
H8C2 C8C H8C3 109.5
C7C C9C H9C1 109.5
C7C C9C H9C2 109.5
H9C1 C9C H9C2 109.5
C7C C9C H9C3 109.5
H9C1 C9C H9C3 109.5
H9C2 C9C H9C3 109.5
C7C C10C H10G 109.5
C7C C10C H10H 109.5
H10G C10C H10H 109.5
C7C C10C H10I 109.5
H10G C10C H10I 109.5
H10H C10C H10I 109.5
N1C C11C C2C 124.1(2)
N1C C11C H11C 117.9
C2C C11C H11C 117.9
N3C C12C N2C 117.0(2)
N3C C12C C13C 122.2(2)
N2C C12C C13C 120.8(2)
C14C C13C C12C 117.4(2)
C14C C13C H13C 121.3
C12C C13C H13C 121.3
C13C C14C C15C 120.7(2)
C13C C14C H14C 119.7
C15C C14C H14C 119.7
C16C C15C C14C 118.5(3)
C16C C15C H15C 120.7
C14C C15C H15C 120.7
N3C C16C C15C 122.6(3)
N3C C16C H16C 118.7
C15C C16C H16C 118.7
N6C C18C N5C 116.6(2)
N6C C18C C19C 123.3(2)
N5C C18C C19C 120.1(2)
C20C C19C C18C 117.6(3)
C20C C19C H19C 121.2
C18C C19C H19C 121.2
C21C C20C C19C 119.7(2)
C21C C20C H20C 120.1
C19C C20C H20C 120.1
C22C C21C C20C 119.7(3)
C22C C21C H21C 120.2
C20C C21C H21C 120.2
N6C C22C C21C 121.6(3)
N6C C22C H22C 119.2
C21C C22C H22C 119.2
O1D C1D C2D 121.24(19)
O1D C1D C6D 120.34(19)
C2D C1D C6D 118.41(19)
C1D C2D C3D 120.0(2)
C1D C2D C11D 124.31(19)
C3D C2D C11D 115.71(19)
C4D C3D C2D 122.4(2)
C4D C3D H3D 118.8
C2D C3D H3D 118.8
C5D C4D C3D 117.1(2)
C5D C4D C7D 120.5(2)
C3D C4D C7D 122.5(2)
C4D C5D C6D 122.9(2)
C4D C5D H5D 118.5
C6D C5D H5D 118.5
C5D C6D C1D 119.10(19)
C5D C6D C17D 116.76(19)
C1D C6D C17D 124.13(19)
C8D C7D C9D 108.8(2)
C8D C7D C4D 109.7(2)
C9D C7D C4D 111.3(2)
C8D C7D C10D 109.4(3)
C9D C7D C10D 108.6(2)
C4D C7D C10D 109.0(2)
C7D C8D H8D1 109.5
C7D C8D H8D2 109.5
H8D1 C8D H8D2 109.5
C7D C8D H8D3 109.5
H8D1 C8D H8D3 109.5
H8D2 C8D H8D3 109.5
C7D C9D H9D1 109.5
C7D C9D H9D2 109.5
H9D1 C9D H9D2 109.5
C7D C9D H9D3 109.5
H9D1 C9D H9D3 109.5
H9D2 C9D H9D3 109.5
C7D C10D H10J 109.5
C7D C10D H10K 109.5
H10J C10D H10K 109.5
C7D C10D H10L 109.5
H10J C10D H10L 109.5
H10K C10D H10L 109.5
N1D C11D C2D 124.5(2)
N1D C11D H11D 117.8
C2D C11D H11D 117.8
N3D C12D N2D 116.5(2)
N3D C12D C13D 122.9(2)
N2D C12D C13D 120.7(2)
C14D C13D C12D 117.5(3)
C14D C13D H13D 121.2
C12D C13D H13D 121.2
C13D C14D C15D 120.5(2)
C13D C14D H14D 119.8
C15D C14D H14D 119.8
C16D C15D C14D 118.7(3)
C16D C15D H15D 120.6
C14D C15D H15D 120.6
N3D C16D C15D 121.8(2)
N3D C16D H16D 119.1
C15D C16D H16D 119.1
N4D C17D C6D 124.7(2)
N4D C17D H17D 117.6
C6D C17D H17D 117.6
N6D C18D N5D 117.25(19)
N6D C18D C19D 122.6(2)
N5D C18D C19D 120.2(2)
C20D C19D C18D 118.2(2)
C20D C19D H19D 120.9
C18D C19D H19D 120.9
C19D C20D C21D 119.7(2)
C19D C20D H20D 120.2
C21D C20D H20D 120.2
C22D C21D C20D 118.8(2)
C22D C21D H21D 120.6
C20D C21D H21D 120.6
C21D C22D N6D 122.2(2)
C21D C22D H22D 118.9
N6D C22D H22D 118.9
O2 N1 O1 121.1(3)
O2 N1 O3 120.9(3)
O1 N1 O3 118.0(3)
O6 N2 O4 119.4(3)
O6 N2 O5 119.3(3)
O4 N2 O5 121.2(3)
O9 N3 O7 120.5(3)
O9 N3 O8 119.5(3)
O7 N3 O8 119.9(3)
O1S C1S H1S1 109.5
O1S C1S H1S2 109.5
H1S1 C1S H1S2 109.5
O1S C1S H1S3 109.5
H1S1 C1S H1S3 109.5
H1S2 C1S H1S3 109.5

loop_
_geom_bond_atom_site_label_1
_geom_bond_atom_site_label_2
_geom_bond_distance
Cu1A O2A 1.9309(16)
Cu1A N1A 1.9475(19)
Cu1A O1A 1.9540(15)
Cu1A N3A 1.955(2)
Cu1A O4A 2.3380(19)
Cu1A Cu2A 2.8692(4)
Cu2A O2A 1.9392(16)
Cu2A N4A 1.940(2)
Cu2A N6A 1.9610(19)
Cu2A O1A 1.9719(15)
Cu2A O3A 2.4071(18)
Cu1B N1B 1.936(2)
Cu1B O2B 1.9408(16)
Cu1B N3B 1.953(2)
Cu1B O1B 1.9538(15)
Cu1B Cu2B 2.9301(4)
Cu2B O2B 1.9401(15)
Cu2B N4B 1.9425(18)
Cu2B O1B 1.9431(15)
Cu2B N6B 1.9673(19)
Cu2B O1E 2.3277(16)
Cu1C O2C 1.9356(15)
Cu1C N4C 1.9389(19)
Cu1C O1C 1.9702(15)
Cu1C N6C 1.9722(19)
Cu1C Cu2C 2.8851(4)
Cu2C O2C 1.9266(15)
Cu2C O1C 1.9443(15)
Cu2C N1C 1.9458(19)
Cu2C N3C 1.9518(19)
Cu2C O3C 2.3748(19)
Cu1D N1D 1.9386(19)
Cu1D O2D 1.9431(15)
Cu1D O1D 1.9591(15)
Cu1D N3D 1.9623(19)
Cu1D O2C 2.4195(16)
Cu1D Cu2D 2.9415(4)
Cu2D N4D 1.9382(18)
Cu2D O1D 1.9461(15)
Cu2D O2D 1.9483(15)
Cu2D N6D 1.9670(18)
Cu2D O1E 2.3196(16)
O1A C1A 1.330(3)
N1A C11A 1.290(3)
N1A N2A 1.377(3)
N2A C12A 1.377(3)
N3A C12A 1.339(3)
N3A C16A 1.350(3)
N4A C17A 1.294(3)
N4A N5A 1.369(3)
N5A C18A 1.373(3)
N6A C18A 1.347(3)
N6A C22A 1.347(3)
N7A O5A 1.231(3)
N7A O3A 1.253(3)
N7A O4A 1.256(3)
O1B C1B 1.342(3)
N1B C11B 1.304(3)
N1B N2B 1.370(3)
N2B C12B 1.381(4)
N3B C12B 1.326(4)
N3B C16B 1.353(3)
N4B C17B 1.303(3)
N4B N5B 1.374(2)
N5B C18B 1.369(3)
N6B C18B 1.344(3)
N6B C22B 1.365(3)
N7B O5B 1.225(3)
N7B O4B 1.254(3)
N7B O3B 1.259(3)
O1C C1C 1.346(3)
N1C C11C 1.294(3)
N1C N2C 1.377(3)
N2C C12C 1.371(3)
N3C C12C 1.341(3)
N3C C16C 1.360(3)
N4C C17C 1.283(3)
N4C N5C 1.380(3)
N5C C18C 1.380(3)
N6C C18C 1.336(3)
N6C C22C 1.361(3)
N7C O5C 1.243(3)
N7C O3C 1.248(3)
N7C O4C 1.252(3)
O1D C1D 1.338(2)
N1D C11D 1.290(3)
N1D N2D 1.369(3)
N2D C12D 1.374(3)
N3D C12D 1.337(3)
N3D C16D 1.360(3)
N4D C17D 1.290(3)
N4D N5D 1.378(2)
N5D C18D 1.368(3)
N6D C18D 1.332(3)
N6D C22D 1.365(3)
N7D O4D 1.226(3)
N7D O5D 1.233(3)
N7D O3D 1.260(3)
C1A C6A 1.410(3)
C1A C2A 1.419(3)
C2A C3A 1.406(3)
C2A C11A 1.454(3)
C3A C4A 1.384(3)
C3A H3A 0.9500
C4A C5A 1.393(3)
C4A C7A 1.539(3)
C5A C6A 1.408(3)
C5A H5A 0.9500
C6A C17A 1.457(3)
C7A C9A 1.512(4)
C7A C10A 1.517(4)
C7A C8A 1.541(4)
C8A H8A1 0.9800
C8A H8A2 0.9800
C8A H8A3 0.9800
C9A H9A1 0.9800
C9A H9A2 0.9800
C9A H9A3 0.9800
C10A H10A 0.9800
C10A H10B 0.9800
C10A H10C 0.9800
C11A H11A 0.9500
C12A C13A 1.393(3)
C13A C14A 1.376(4)
C13A H13A 0.9500
C14A C15A 1.395(4)
C14A H14A 0.9500
C15A C16A 1.364(4)
C15A H15A 0.9500
C16A H16A 0.9500
C17A H17A 0.9500
C18A C19A 1.410(3)
C19A C20A 1.364(4)
C19A H19A 0.9500
C20A C21A 1.378(4)
C20A H20A 0.9500
C21A C22A 1.375(4)
C21A H21A 0.9500
C22A H22A 0.9500
C1B C2B 1.406(3)
C1B C6B 1.410(3)
C2B C3B 1.405(3)
C2B C11B 1.454(3)
C3B C4B 1.389(3)
C3B H3B 0.9500
C4B C5B 1.384(3)
C4B C7B 1.536(3)
C5B C6B 1.411(3)
C5B H5B 0.9500
C6B C17B 1.445(3)
C7B C10B 1.525(4)
C7B C9B 1.532(4)
C7B C8B 1.549(4)
C8B H8B1 0.9800
C8B H8B2 0.9800
C8B H8B3 0.9800
C9B H9B1 0.9800
C9B H9B2 0.9800
C9B H9B3 0.9800
C10B H10D 0.9800
C10B H10E 0.9800
C10B H10F 0.9800
C11B H11B 0.9500
C12B C13B 1.404(4)
C13B C14B 1.373(5)
C13B H13B 0.9500
C14B C15B 1.369(5)
C14B H14B 0.9500
C15B C16B 1.373(4)
C15B H15B 0.9500
C16B H16B 0.9500
C17B H17B 0.9500
C18B C19B 1.393(3)
C19B C20B 1.369(4)
C19B H19B 0.9500
C20B C21B 1.405(4)
C20B H20B 0.9500
C21B C22B 1.354(4)
C21B H21B 0.9500
C22B H22B 0.9500
C17C C6C 1.449(3)
C17C H17C 0.9500
C1C C6C 1.410(3)
C1C C2C 1.413(3)
C2C C3C 1.408(3)
C2C C11C 1.451(3)
C3C C4C 1.387(3)
C3C H3C 0.9500
C4C C5C 1.388(3)
C4C C7C 1.542(3)
C5C C6C 1.406(3)
C5C H5C 0.9500
C7C C9C 1.507(4)
C7C C10C 1.508(4)
C7C C8C 1.570(5)
C8C H8C1 0.9800
C8C H8C2 0.9800
C8C H8C3 0.9800
C9C H9C1 0.9800
C9C H9C2 0.9800
C9C H9C3 0.9800
C10C H10G 0.9800
C10C H10H 0.9800
C10C H10I 0.9800
C11C H11C 0.9500
C12C C13C 1.407(3)
C13C C14C 1.379(4)
C13C H13C 0.9500
C14C C15C 1.387(4)
C14C H14C 0.9500
C15C C16C 1.362(4)
C15C H15C 0.9500
C16C H16C 0.9500
C18C C19C 1.397(3)
C19C C20C 1.380(4)
C19C H19C 0.9500
C20C C21C 1.379(4)
C20C H20C 0.9500
C21C C22C 1.376(4)
C21C H21C 0.9500
C22C H22C 0.9500
C1D C2D 1.401(3)
C1D C6D 1.421(3)
C2D C3D 1.410(3)
C2D C11D 1.452(3)
C3D C4D 1.390(3)
C3D H3D 0.9500
C4D C5D 1.381(3)
C4D C7D 1.537(3)
C5D C6D 1.412(3)
C5D H5D 0.9500
C6D C17D 1.448(3)
C7D C8D 1.532(4)
C7D C9D 1.537(4)
C7D C10D 1.540(4)
C8D H8D1 0.9800
C8D H8D2 0.9800
C8D H8D3 0.9800
C9D H9D1 0.9800
C9D H9D2 0.9800
C9D H9D3 0.9800
C10D H10J 0.9800
C10D H10K 0.9800
C10D H10L 0.9800
C11D H11D 0.9500
C12D C13D 1.400(3)
C13D C14D 1.373(4)
C13D H13D 0.9500
C14D C15D 1.388(4)
C14D H14D 0.9500
C15D C16D 1.377(4)
C15D H15D 0.9500
C16D H16D 0.9500
C17D H17D 0.9500
C18D C19D 1.397(3)
C19D C20D 1.374(4)
C19D H19D 0.9500
C20D C21D 1.402(4)
C20D H20D 0.9500
C21D C22D 1.361(4)
C21D H21D 0.9500
C22D H22D 0.9500
N1 O2 1.232(3)
N1 O1 1.242(3)
N1 O3 1.262(3)
N2 O6 1.212(3)
N2 O4 1.240(3)
N2 O5 1.262(4)
N3 O9 1.233(3)
N3 O7 1.235(3)
N3 O8 1.239(3)
C1S O1S 1.375(5)
C1S H1S1 0.9800
C1S H1S2 0.9800
C1S H1S3 0.9800
O4W O4W' 1.336(7)
O5W O5W' 0.927(9)
O8W O8W' 0.739(17)
